data_7131548
loop_
_publ_author_name
'Eltester, M. Alexander'
'Gildenast, Hans'
'Rabatinov&#xe1;, Krist&#xed;na'
'P&#xfc;tz, Christopher'
'Cremer, Christopher'
'Lanzerath, Patrick'
'Schroers, Julian P.'
'Tauchert, Michael E.'

_publ_section_title
;
 Au &#x2192; M bonds promote catalytic alkyne hydrofunctionalisation.
;
_journal_issue 36
_journal_name_full 'Chemical communications (Cambridge, England)'
_journal_page_first 5459
_journal_page_last 5462
_journal_paper_doi 10.1039/d3cc01008b
_journal_volume 59
_journal_year 2023
_chemical_formula_moiety 'C42 H36 Au Br N4 P2 Zn, 2(F6 Sb), C4 H8 O'
_chemical_formula_sum 'C46 H44 Au Br F12 N4 O P2 Sb2 Zn'
_chemical_formula_weight 1544.54
_chemical_name_common 17
_space_group_crystal_system orthorhombic
_space_group_IT_number 62
_space_group_name_Hall '-P 2ac 2n'
_space_group_name_H-M_alt 'P n m a'
_atom_sites_solution_hydrogens geom
_atom_sites_solution_primary dual
_audit_creation_method SHELXL-2018/3
_audit_update_record
;
2023-02-27 deposited with the CCDC.	2023-04-12 downloaded from the CCDC.
;
_cell_angle_alpha 90
_cell_angle_beta 90
_cell_angle_gamma 90
_cell_formula_units_Z 4
_cell_length_a 34.469(7)
_cell_length_b 13.371(3)
_cell_length_c 11.347(2)
_cell_measurement_reflns_used 4016
_cell_measurement_temperature 250(2)
_cell_measurement_theta_max 20.50
_cell_measurement_theta_min 2.35
_cell_volume 5229.7(18)
_computing_cell_refinement SMART
_computing_data_collection 'SMART (Bruker, 2001)'
_computing_data_reduction 'SAINT-PLUS (Bruker, 2009)'
_computing_molecular_graphics 'PLATON (Spek, 2009)'
_computing_publication_material SHELXL2018
_computing_structure_refinement 'SHELXL-2018/3 (Sheldrick, 2018)'
_computing_structure_solution 'SHELXT 2018/2 (Sheldrick, 2018)'
_diffrn_ambient_temperature 250(2)
_diffrn_measured_fraction_theta_full 1.000
_diffrn_measured_fraction_theta_max 0.998
_diffrn_measurement_device_type 'CCD area detector'
_diffrn_measurement_method 'omega scans'
_diffrn_radiation_monochromator multilayer-optics
_diffrn_radiation_source microsource
_diffrn_radiation_type MoK\a
_diffrn_radiation_wavelength 0.71073
_diffrn_reflns_av_R_equivalents 0.0816
_diffrn_reflns_av_unetI/netI 0.0445
_diffrn_reflns_Laue_measured_fraction_full 1.000
_diffrn_reflns_Laue_measured_fraction_max 0.998
_diffrn_reflns_limit_h_max 45
_diffrn_reflns_limit_h_min -45
_diffrn_reflns_limit_k_max 17
_diffrn_reflns_limit_k_min -17
_diffrn_reflns_limit_l_max 15
_diffrn_reflns_limit_l_min -15
_diffrn_reflns_number 53385
_diffrn_reflns_point_group_measured_fraction_full 1.000
_diffrn_reflns_point_group_measured_fraction_max 0.998
_diffrn_reflns_theta_full 25.242
_diffrn_reflns_theta_max 28.330
_diffrn_reflns_theta_min 1.889
_exptl_absorpt_coefficient_mu 5.179
_exptl_absorpt_correction_T_max 0.7457
_exptl_absorpt_correction_T_min 0.6266
_exptl_absorpt_correction_type multi-scan
_exptl_absorpt_process_details SADABS
_exptl_crystal_colour colourless
_exptl_crystal_density_diffrn 1.962
_exptl_crystal_description block
_exptl_crystal_F_000 2960
_exptl_crystal_size_max 0.070
_exptl_crystal_size_mid 0.070
_exptl_crystal_size_min 0.070
_refine_diff_density_max 1.587
_refine_diff_density_min -1.080
_refine_diff_density_rms 0.162
_refine_ls_extinction_method none
_refine_ls_goodness_of_fit_ref 1.157
_refine_ls_hydrogen_treatment constr
_refine_ls_matrix_type full
_refine_ls_number_parameters 332
_refine_ls_number_reflns 6782
_refine_ls_number_restraints 60
_refine_ls_restrained_S_all 1.159
_refine_ls_R_factor_all 0.0863
_refine_ls_R_factor_gt 0.0600
_refine_ls_shift/su_max 0.000
_refine_ls_shift/su_mean 0.000
_refine_ls_structure_factor_coef Fsqd
_refine_ls_weighting_details 'w=1/[\s^2^(Fo^2^)+(0.0159P)^2^+55.8894P] where P=(Fo^2^+2Fc^2^)/3'
_refine_ls_weighting_scheme calc
_refine_ls_wR_factor_gt 0.1210
_refine_ls_wR_factor_ref 0.1301
_reflns_Friedel_coverage 0.000
_reflns_number_gt 5025
_reflns_number_total 6782
_reflns_threshold_expression 'I > 2\s(I)'
_cod_data_source_file d3cc01008b3.cif
_cod_data_source_block h22_a07
_cod_depositor_comments 'Adding full bibliography for 7131547--7131553.cif.'
_cod_database_code 7131548
_shelx_shelxl_version_number 2018/3
_shelx_space_group_comment
;
The symmetry employed for this shelxl refinement is uniquely defined
by the following loop, which should always be used as a source of
symmetry information in preference to the above space-group names.
They are only intended as comments.
;
_shelx_estimated_absorpt_t_min 0.713
_shelx_estimated_absorpt_t_max 0.713

loop_
_space_group_symop_operation_xyz
'x, y, z'
'-x+1/2, -y, z+1/2'
'x+1/2, -y+1/2, -z+1/2'
'-x, y+1/2, -z'
'-x, -y, -z'
'x-1/2, y, -z-1/2'
'-x-1/2, y-1/2, z-1/2'
'x, -y-1/2, z'

loop_
_atom_site_label
_atom_site_type_symbol
_atom_site_fract_x
_atom_site_fract_y
_atom_site_fract_z
_atom_site_U_iso_or_equiv
_atom_site_adp_type
_atom_site_occupancy
_atom_site_site_symmetry_order
_atom_site_calc_flag
_atom_site_refinement_flags_posn
_atom_site_refinement_flags_adp
_atom_site_refinement_flags_occupancy
_atom_site_disorder_assembly
_atom_site_disorder_group
Au1 Au 0.14562(2) 0.250000 0.20329(4) 0.03693(12) Uani 1 2 d S T P B .
Sb1 Sb 0.34362(3) 0.250000 0.11084(8) 0.0521(2) Uani 1 2 d S T P . .
Sb2 Sb -0.01203(3) 0.750000 0.69886(9) 0.0546(3) Uani 1 2 d DS T P . .
Br1 Br 0.16704(6) 0.250000 -0.01898(12) 0.0762(5) Uani 1 2 d S T P . .
Zn1 Zn 0.14115(4) 0.250000 0.43201(11) 0.0439(4) Uani 1 2 d S T P . .
P1 P 0.14319(7) 0.07935(17) 0.23338(19) 0.0403(5) Uani 1 1 d . . . . .
F1 F 0.3926(3) 0.250000 0.1715(12) 0.111(4) Uani 1 2 d S T P . .
F2 F 0.3620(4) 0.250000 -0.0412(9) 0.100(4) Uani 1 2 d S T P . .
F3 F 0.2936(3) 0.250000 0.0561(10) 0.085(3) Uani 1 2 d S T P . .
F4 F 0.3222(3) 0.250000 0.2633(8) 0.088(3) Uani 1 2 d S T P . .
F5 F 0.34288(18) 0.1101(5) 0.1097(6) 0.0739(18) Uani 1 1 d . . . . .
F6A F 0.0241(4) 0.7858(12) 0.8115(12) 0.094(3) Uiso 0.364(10) 1 d D U P A -1
F7A F 0.0255(4) 0.7372(17) 0.5848(12) 0.094(3) Uiso 0.364(10) 1 d D U P A -1
F8A F -0.0501(4) 0.7245(13) 0.5874(12) 0.094(3) Uiso 0.364(10) 1 d D U P A -1
F9A F -0.0514(4) 0.7726(13) 0.8085(13) 0.094(3) Uiso 0.364(10) 1 d D U P A -1
F10A F -0.0161(6) 0.8859(7) 0.6594(15) 0.094(3) Uiso 0.364(10) 1 d D U P A -1
F11A F -0.0087(6) 0.6191(7) 0.7397(15) 0.094(3) Uiso 0.364(10) 1 d D U P A -1
F6B F 0.0330(6) 0.701(3) 0.766(3) 0.094(3) Uiso 0.136(10) 1 d D U P A -2
F7B F 0.0095(11) 0.732(3) 0.5512(16) 0.094(3) Uiso 0.136(10) 1 d D U P A -2
F8B F -0.0573(6) 0.794(3) 0.631(3) 0.094(3) Uiso 0.136(10) 1 d D U P A -2
F9B F -0.0330(11) 0.769(3) 0.8473(16) 0.094(3) Uiso 0.136(10) 1 d D U P A -2
F10B F 0.0078(10) 0.8775(12) 0.703(4) 0.094(3) Uiso 0.136(10) 1 d D U P A -2
F11B F -0.0313(10) 0.6209(12) 0.697(4) 0.094(3) Uiso 0.136(10) 1 d D U P A -2
N1A N 0.1226(4) 0.1127(11) 0.4604(14) 0.038(5) Uani 0.5 1 d G . P B -1
C1A C 0.1141(4) 0.0477(15) 0.3684(11) 0.029(4) Uiso 0.5 1 d G . P B -1
C2A C 0.0891(5) -0.0325(13) 0.3870(12) 0.051(6) Uani 0.5 1 d G . P B -1
H2A H 0.083348 -0.076413 0.324746 0.062 Uiso 0.5 1 calc R U P B -1
C3A C 0.0728(5) -0.0476(13) 0.4975(14) 0.056(8) Uani 0.5 1 d G . P B -1
H3A H 0.055895 -0.101849 0.509980 0.068 Uiso 0.5 1 calc R U P B -1
C4A C 0.0813(5) 0.0174(14) 0.5895(11) 0.058(8) Uani 0.5 1 d G . P B -1
H4A H 0.070236 0.007118 0.664184 0.070 Uiso 0.5 1 calc R U P B -1
C5A C 0.1062(4) 0.0976(10) 0.5709(12) 0.052(7) Uani 0.5 1 d DG . P B -1
N2 N 0.1267(3) 0.2706(10) 0.6184(11) 0.040(5) Uani 0.5 1 d D . P B -1
C6A C 0.1181(6) 0.1701(10) 0.6646(13) 0.059(6) Uani 0.5 1 d D . P B -1
H6A1 H 0.097252 0.175187 0.723017 0.071 Uiso 0.5 1 calc R U P B -1
H6A2 H 0.141187 0.144265 0.704898 0.071 Uiso 0.5 1 calc R U P B -1
C6B C 0.0914(4) 0.3332(11) 0.6296(13) 0.047(4) Uani 0.5 1 d D . P B -1
H6B1 H 0.090640 0.363152 0.708357 0.057 Uiso 0.5 1 calc R U P B -1
H6B2 H 0.068362 0.291088 0.620366 0.057 Uiso 0.5 1 calc R U P B -1
C7 C 0.1604(3) 0.3204(15) 0.6733(13) 0.065(6) Uani 0.5 1 d D . P B -1
H7A H 0.160212 0.308906 0.758646 0.078 Uiso 0.5 1 calc R U P B -1
H7B H 0.159163 0.392616 0.659238 0.078 Uiso 0.5 1 calc R U P B -1
N3 N 0.1959(2) 0.2647(11) 0.4989(7) 0.042(3) Uiso 0.5 1 d G . P B -1
C8 C 0.1965(2) 0.2781(10) 0.6204(7) 0.053(5) Uiso 0.5 1 d DG . P B -1
C9 C 0.2310(3) 0.2659(13) 0.6825(6) 0.057(5) Uiso 0.5 1 d G . P B -1
H9 H 0.231368 0.274966 0.764592 0.069 Uiso 0.5 1 calc R U P B -1
C10 C 0.2648(2) 0.2403(14) 0.6231(8) 0.066(5) Uiso 0.5 1 d G . P B -1
H10 H 0.288091 0.232000 0.665040 0.079 Uiso 0.5 1 calc R U P B -1
C11 C 0.2642(2) 0.2268(12) 0.5016(8) 0.059(5) Uiso 0.5 1 d G . P B -1
H11 H 0.287080 0.209492 0.461444 0.071 Uiso 0.5 1 calc R U P B -1
C12 C 0.2298(3) 0.2390(12) 0.4395(6) 0.050(4) Uiso 0.5 1 d G . P B -1
H12 H 0.229347 0.229951 0.357397 0.060 Uiso 0.5 1 calc R U P B -1
N1B N 0.1123(5) 0.3912(12) 0.4386(14) 0.039(5) Uani 0.5 1 d G . P B -1
C1B C 0.1146(6) 0.4598(16) 0.3469(13) 0.056(7) Uiso 0.5 1 d G . P B -1
C2B C 0.0955(5) 0.5512(14) 0.3556(14) 0.050(7) Uani 0.5 1 d G . P B -1
H2B H 0.097099 0.597626 0.293579 0.060 Uiso 0.5 1 calc R U P B -1
C3B C 0.0742(5) 0.5739(11) 0.4560(16) 0.055(7) Uani 0.5 1 d G . P B -1
H3B H 0.061323 0.635675 0.461934 0.066 Uiso 0.5 1 calc R U P B -1
C4B C 0.0719(4) 0.5052(13) 0.5478(12) 0.045(7) Uani 0.5 1 d G . P B -1
H4B H 0.057446 0.520593 0.615673 0.055 Uiso 0.5 1 calc R U P B -1
C5B C 0.0909(4) 0.4139(11) 0.5390(11) 0.043(5) Uani 0.5 1 d DG . P B -1
C13A C 0.1211(5) 0.0049(13) 0.1207(14) 0.0674(18) Uiso 0.5 1 d G U P B 1
C14A C 0.0847(5) 0.0325(12) 0.0793(15) 0.0674(18) Uiso 0.5 1 d G U P B 1
H14A H 0.071411 0.086297 0.114193 0.081 Uiso 0.5 1 calc R U P B 1
C15A C 0.0679(4) -0.0196(12) -0.0136(15) 0.0674(18) Uiso 0.5 1 d G U P B 1
H15A H 0.043223 -0.000948 -0.041572 0.081 Uiso 0.5 1 calc R U P B 1
C16A C 0.0875(4) -0.0992(11) -0.0651(12) 0.0674(18) Uiso 0.5 1 d G U P B 1
H16A H 0.076080 -0.134414 -0.127987 0.081 Uiso 0.5 1 calc R U P B 1
C17A C 0.1239(4) -0.1268(10) -0.0238(13) 0.0674(18) Uiso 0.5 1 d G U P B 1
H17A H 0.137126 -0.180637 -0.058638 0.081 Uiso 0.5 1 calc R U P B 1
C18A C 0.1407(4) -0.0747(13) 0.0691(14) 0.0674(18) Uiso 0.5 1 d G U P B 1
H18A H 0.165315 -0.093394 0.097128 0.081 Uiso 0.5 1 calc R U P B 1
C13B C 0.1262(8) 0.010(2) 0.106(2) 0.0674(18) Uiso 0.5 1 d . U P B 2
C14B C 0.0936(7) 0.028(2) 0.054(2) 0.0674(18) Uiso 0.5 1 d . U P B 2
H14B H 0.077942 0.079247 0.085305 0.081 Uiso 0.5 1 calc R U P B 2
C15B C 0.0798(7) -0.0212(18) -0.046(2) 0.0674(18) Uiso 0.5 1 d . U P B 2
H15B H 0.054413 -0.011046 -0.073623 0.081 Uiso 0.5 1 calc R U P B 2
C17B C 0.1376(7) -0.0901(18) -0.068(2) 0.0674(18) Uiso 0.5 1 d . U P B 2
H17B H 0.154699 -0.128006 -0.114206 0.081 Uiso 0.5 1 calc R U P B 2
C18B C 0.1515(7) -0.0445(18) 0.035(2) 0.0674(18) Uiso 0.5 1 d . U P B 2
H18B H 0.177803 -0.050625 0.055802 0.081 Uiso 0.5 1 calc R U P B 2
C16B C 0.1033(7) -0.0816(18) -0.098(2) 0.0674(18) Uiso 0.5 1 d . U P B 2
H16B H 0.094155 -0.120390 -0.161369 0.081 Uiso 0.5 1 calc R U P B 2
C19 C 0.1914(2) 0.0328(7) 0.2676(7) 0.0413(19) Uani 1 1 d . . . . .
C20 C 0.2226(3) 0.0703(8) 0.2062(9) 0.063(3) Uani 1 1 d . . . . .
H20 H 0.218814 0.115596 0.143908 0.075 Uiso 1 1 calc R U . . .
C21 C 0.2597(3) 0.0406(9) 0.2372(12) 0.083(4) Uani 1 1 d . . . . .
H21 H 0.281074 0.066098 0.195271 0.100 Uiso 1 1 calc R U . . .
C22 C 0.2659(3) -0.0241(9) 0.3261(12) 0.075(3) Uani 1 1 d . . . . .
H22 H 0.291290 -0.042734 0.346377 0.090 Uiso 1 1 calc R U . . .
C23 C 0.2351(3) -0.0628(10) 0.3868(10) 0.078(4) Uani 1 1 d . . . . .
H23 H 0.239291 -0.109653 0.447213 0.094 Uiso 1 1 calc R U . . .
C24 C 0.1982(3) -0.0329(8) 0.3592(9) 0.058(3) Uani 1 1 d . . . . .
H24 H 0.177240 -0.057554 0.403280 0.070 Uiso 1 1 calc R U . . .
O1 O 0.0327(5) 0.1759(14) 0.7924(17) 0.105(6) Uiso 0.5 1 d D . P C -1
C25 C -0.0034(6) 0.1615(19) 0.734(2) 0.103(9) Uiso 0.5 1 d D . P C -1
H25A H -0.013667 0.094763 0.751484 0.123 Uiso 0.5 1 calc R U P C -1
H25B H 0.000089 0.167085 0.648414 0.123 Uiso 0.5 1 calc R U P C -1
C26 C -0.0308(6) 0.240(3) 0.776(3) 0.165(13) Uiso 0.5 1 d D . P C -1
H26A H -0.053160 0.208878 0.815600 0.198 Uiso 0.5 1 calc R U P C -1
H26B H -0.040228 0.280186 0.710196 0.198 Uiso 0.5 1 calc R U P C -1
C27 C -0.0082(9) 0.3022(19) 0.861(3) 0.151(15) Uiso 0.5 1 d D . P C -1
H27A H -0.023696 0.318232 0.930572 0.181 Uiso 0.5 1 calc R U P C -1
H27B H 0.000306 0.364610 0.823476 0.181 Uiso 0.5 1 calc R U P C -1
C28 C 0.0257(7) 0.238(3) 0.8921(19) 0.138(11) Uiso 0.5 1 d D . P C -1
H28A H 0.048490 0.279206 0.909246 0.165 Uiso 0.5 1 calc R U P C -1
H28B H 0.019799 0.197097 0.961574 0.165 Uiso 0.5 1 calc R U P C -1

loop_
_atom_site_aniso_label
_atom_site_aniso_U_11
_atom_site_aniso_U_22
_atom_site_aniso_U_33
_atom_site_aniso_U_23
_atom_site_aniso_U_13
_atom_site_aniso_U_12
Au1 0.0511(3) 0.0335(2) 0.0262(2) 0.000 0.0023(2) 0.000
Sb1 0.0483(5) 0.0558(6) 0.0521(5) 0.000 0.0082(4) 0.000
Sb2 0.0382(5) 0.0691(6) 0.0563(6) 0.000 0.0003(4) 0.000
Br1 0.1265(15) 0.0722(11) 0.0299(6) 0.000 0.0176(8) 0.000
Zn1 0.0486(9) 0.0583(9) 0.0248(6) 0.000 0.0043(6) 0.000
P1 0.0483(13) 0.0334(11) 0.0392(11) 0.0001(9) -0.0006(10) -0.0021(10)
F1 0.055(6) 0.122(10) 0.156(11) 0.000 -0.011(7) 0.000
F2 0.163(11) 0.067(6) 0.071(6) 0.000 0.055(7) 0.000
F3 0.073(6) 0.048(5) 0.134(9) 0.000 -0.033(6) 0.000
F4 0.101(8) 0.101(8) 0.061(6) 0.000 0.023(5) 0.000
F5 0.080(4) 0.055(4) 0.086(4) 0.012(3) 0.018(3) 0.013(3)
N1A 0.033(11) 0.049(11) 0.033(9) 0.010(7) 0.002(8) 0.014(8)
C2A 0.032(11) 0.052(14) 0.071(16) 0.006(12) 0.028(12) 0.008(10)
C3A 0.062(15) 0.065(19) 0.042(17) 0.021(13) 0.033(12) 0.017(14)
C4A 0.08(2) 0.052(15) 0.038(13) 0.013(11) 0.005(12) -0.004(13)
C5A 0.036(13) 0.063(15) 0.058(14) 0.040(12) 0.010(10) 0.016(10)
N2 0.056(8) 0.039(18) 0.025(5) 0.002(6) 0.006(5) -0.003(7)
C6A 0.079(16) 0.074(16) 0.024(9) 0.012(10) 0.010(10) 0.011(13)
C6B 0.052(11) 0.049(11) 0.042(10) 0.000(9) 0.005(9) 0.011(10)
C7 0.052(11) 0.119(19) 0.025(8) 0.004(10) 0.005(8) 0.015(12)
N1B 0.024(9) 0.054(12) 0.040(10) -0.020(9) 0.002(8) -0.005(7)
C2B 0.040(13) 0.046(13) 0.063(13) -0.005(11) 0.029(11) -0.010(10)
C3B 0.054(14) 0.054(15) 0.058(18) -0.008(13) 0.023(12) -0.006(11)
C4B 0.039(12) 0.071(18) 0.026(13) -0.010(11) 0.016(10) -0.006(11)
C5B 0.044(13) 0.052(12) 0.034(10) -0.007(9) 0.001(9) -0.013(10)
C19 0.046(5) 0.041(5) 0.037(4) -0.003(4) 0.005(4) 0.003(4)
C20 0.065(7) 0.055(6) 0.067(7) 0.012(5) 0.026(5) 0.003(5)
C21 0.049(6) 0.074(8) 0.126(11) 0.031(8) 0.036(7) 0.007(6)
C22 0.046(6) 0.078(8) 0.101(9) 0.009(8) -0.003(6) 0.006(6)
C23 0.064(7) 0.113(11) 0.058(7) 0.029(7) -0.007(5) 0.019(7)
C24 0.046(5) 0.073(7) 0.055(6) 0.017(5) 0.003(4) 0.005(5)

loop_
_atom_type_symbol
_atom_type_description
_atom_type_scat_dispersion_real
_atom_type_scat_dispersion_imag
_atom_type_scat_source
C C 0.0033 0.0016 'International Tables Vol C Tables 4.2.6.8 and 6.1.1.4'
H H 0.0000 0.0000 'International Tables Vol C Tables 4.2.6.8 and 6.1.1.4'
N N 0.0061 0.0033 'International Tables Vol C Tables 4.2.6.8 and 6.1.1.4'
O O 0.0106 0.0060 'International Tables Vol C Tables 4.2.6.8 and 6.1.1.4'
F F 0.0171 0.0103 'International Tables Vol C Tables 4.2.6.8 and 6.1.1.4'
P P 0.1023 0.0942 'International Tables Vol C Tables 4.2.6.8 and 6.1.1.4'
Zn Zn 0.2839 1.4301 'International Tables Vol C Tables 4.2.6.8 and 6.1.1.4'
Br Br -0.2901 2.4595 'International Tables Vol C Tables 4.2.6.8 and 6.1.1.4'
Sb Sb -0.5866 1.5461 'International Tables Vol C Tables 4.2.6.8 and 6.1.1.4'
Au Au -2.0133 8.8022 'International Tables Vol C Tables 4.2.6.8 and 6.1.1.4'

loop_
_geom_angle_atom_site_label_1
_geom_angle_atom_site_label_2
_geom_angle_atom_site_label_3
_geom_angle
_geom_angle_site_symmetry_1
_geom_angle_site_symmetry_3
_geom_angle_publ_flag
P1 Au1 P1 162.49(11) . 8_565 ?
P1 Au1 Zn1 81.39(5) . . ?
P1 Au1 Zn1 81.39(5) 8_565 . ?
P1 Au1 Br1 98.75(5) . . ?
P1 Au1 Br1 98.75(6) 8_565 . ?
Zn1 Au1 Br1 167.07(6) . . ?
F1 Sb1 F3 177.6(6) . . ?
F1 Sb1 F2 92.0(6) . . ?
F3 Sb1 F2 90.4(5) . . ?
F1 Sb1 F5 90.9(2) . 8_565 ?
F3 Sb1 F5 89.1(2) . 8_565 ?
F2 Sb1 F5 89.9(2) . 8_565 ?
F1 Sb1 F5 90.9(2) . . ?
F3 Sb1 F5 89.1(2) . . ?
F2 Sb1 F5 89.9(2) . . ?
F5 Sb1 F5 178.3(4) 8_565 . ?
F1 Sb1 F4 90.9(5) . . ?
F3 Sb1 F4 86.7(5) . . ?
F2 Sb1 F4 177.1(5) . . ?
F5 Sb1 F4 90.05(19) 8_565 . ?
F5 Sb1 F4 90.05(19) . . ?
F11A Sb2 F7A 92.6(7) . . ?
F8B Sb2 F10B 91.7(8) . . ?
F11A Sb2 F6A 91.8(6) . . ?
F7A Sb2 F6A 92.1(5) . . ?
F8B Sb2 F6B 178.0(9) . . ?
F10B Sb2 F6B 90.3(8) . . ?
F8B Sb2 F7B 90.3(8) . . ?
F10B Sb2 F7B 89.9(8) . . ?
F6B Sb2 F7B 89.3(8) . . ?
F8B Sb2 F11B 89.5(8) . . ?
F10B Sb2 F11B 178.7(10) . . ?
F6B Sb2 F11B 88.6(8) . . ?
F7B Sb2 F11B 90.7(8) . . ?
F8B Sb2 F9B 90.3(8) . . ?
F10B Sb2 F9B 89.6(8) . . ?
F6B Sb2 F9B 90.1(8) . . ?
F7B Sb2 F9B 179.2(9) . . ?
F11B Sb2 F9B 89.8(8) . . ?
F11A Sb2 F8A 92.3(6) . . ?
F7A Sb2 F8A 90.0(5) . . ?
F6A Sb2 F8A 175.3(6) . . ?
F11A Sb2 F9A 91.8(6) . . ?
F7A Sb2 F9A 175.3(7) . . ?
F6A Sb2 F9A 89.2(5) . . ?
F8A Sb2 F9A 88.3(5) . . ?
F11A Sb2 F10A 178.8(7) . . ?
F7A Sb2 F10A 88.6(6) . . ?
F6A Sb2 F10A 87.9(6) . . ?
F8A Sb2 F10A 87.9(6) . . ?
F9A Sb2 F10A 87.0(6) . . ?
N1A Zn1 N3 109.1(6) . . ?
N1A Zn1 N1B 131.8(4) . . ?
N3 Zn1 N1B 109.4(6) . . ?
N1A Zn1 N2 83.4(6) . . ?
N3 Zn1 N2 80.8(4) . . ?
N1B Zn1 N2 75.5(5) . . ?
N1A Zn1 Au1 100.5(5) . . ?
N3 Zn1 Au1 108.4(2) . . ?
N1B Zn1 Au1 93.6(4) . . ?
N2 Zn1 Au1 167.8(3) . . ?
C13A P1 C19 110.6(6) . . ?
C13B P1 C19 106.8(9) . . ?
C13A P1 C1A 103.3(8) . . ?
C19 P1 C1A 103.7(6) . . ?
C13A P1 Au1 117.4(6) . . ?
C13B P1 Au1 113.5(9) . . ?
C19 P1 Au1 109.7(3) . . ?
C1A P1 Au1 111.2(6) . . ?
C1A N1A C5A 120.0 . . ?
C1A N1A Zn1 121.9(9) . . ?
C5A N1A Zn1 114.5(9) . . ?
C2A C1A N1A 120.0 . . ?
C2A C1A P1 128.8(9) . . ?
N1A C1A P1 111.0(9) . . ?
C1A C2A C3A 120.0 . . ?
C1A C2A H2A 120.0 . . ?
C3A C2A H2A 120.0 . . ?
C4A C3A C2A 120.0 . . ?
C4A C3A H3A 120.0 . . ?
C2A C3A H3A 120.0 . . ?
C3A C4A C5A 120.0 . . ?
C3A C4A H4A 120.0 . . ?
C5A C4A H4A 120.0 . . ?
C4A C5A N1A 120.0 . . ?
C4A C5A C6A 124.2(12) . . ?
N1A C5A C6A 115.8(12) . . ?
C6A N2 C7 114.8(14) . . ?
C6A N2 C6B 108.7(11) . . ?
C7 N2 C6B 110.7(11) . . ?
C6A N2 Zn1 106.0(9) . . ?
C7 N2 Zn1 106.6(9) . . ?
C6B N2 Zn1 109.9(9) . . ?
N2 C6A C5A 113.2(12) . . ?
N2 C6A H6A1 108.9 . . ?
C5A C6A H6A1 108.9 . . ?
N2 C6A H6A2 108.9 . . ?
C5A C6A H6A2 108.9 . . ?
H6A1 C6A H6A2 107.8 . . ?
N2 C6B C5B 111.1(12) . . ?
N2 C6B H6B1 109.4 . . ?
C5B C6B H6B1 109.4 . . ?
N2 C6B H6B2 109.4 . . ?
C5B C6B H6B2 109.4 . . ?
H6B1 C6B H6B2 108.0 . . ?
N2 C7 C8 108.4(11) . . ?
N2 C7 H7A 110.0 . . ?
C8 C7 H7A 110.0 . . ?
N2 C7 H7B 110.0 . . ?
C8 C7 H7B 110.0 . . ?
H7A C7 H7B 108.4 . . ?
C8 N3 C12 120.0 . . ?
C8 N3 Zn1 113.2(5) . . ?
C12 N3 Zn1 124.8(5) . . ?
N3 C8 C9 120.0 . . ?
N3 C8 C7 115.8(8) . . ?
C9 C8 C7 123.6(8) . . ?
C10 C9 C8 120.0 . . ?
C10 C9 H9 120.0 . . ?
C8 C9 H9 120.0 . . ?
C11 C10 C9 120.0 . . ?
C11 C10 H10 120.0 . . ?
C9 C10 H10 120.0 . . ?
C12 C11 C10 120.0 . . ?
C12 C11 H11 120.0 . . ?
C10 C11 H11 120.0 . . ?
C11 C12 N3 120.0 . . ?
C11 C12 H12 120.0 . . ?
N3 C12 H12 120.0 . . ?
C1B N1B C5B 120.0 . . ?
C1B N1B Zn1 122.1(9) . . ?
C5B N1B Zn1 117.9(9) . . ?
N1B C1B C2B 120.0 . . ?
C3B C2B C1B 120.0 . . ?
C3B C2B H2B 120.0 . . ?
C1B C2B H2B 120.0 . . ?
C2B C3B C4B 120.0 . . ?
C2B C3B H3B 120.0 . . ?
C4B C3B H3B 120.0 . . ?
C5B C4B C3B 120.0 . . ?
C5B C4B H4B 120.0 . . ?
C3B C4B H4B 120.0 . . ?
C4B C5B N1B 120.0 . . ?
C4B C5B C6B 126.4(12) . . ?
N1B C5B C6B 113.6(12) . . ?
C14A C13A C18A 120.0 . . ?
C14A C13A P1 118.5(10) . . ?
C18A C13A P1 121.3(10) . . ?
C13A C14A C15A 120.0 . . ?
C13A C14A H14A 120.0 . . ?
C15A C14A H14A 120.0 . . ?
C16A C15A C14A 120.0 . . ?
C16A C15A H15A 120.0 . . ?
C14A C15A H15A 120.0 . . ?
C17A C16A C15A 120.0 . . ?
C17A C16A H16A 120.0 . . ?
C15A C16A H16A 120.0 . . ?
C16A C17A C18A 120.0 . . ?
C16A C17A H17A 120.0 . . ?
C18A C17A H17A 120.0 . . ?
C17A C18A C13A 120.0 . . ?
C17A C18A H18A 120.0 . . ?
C13A C18A H18A 120.0 . . ?
C14B C13B C18B 112(2) . . ?
C14B C13B P1 123(2) . . ?
C18B C13B P1 122(2) . . ?
C13B C14B C15B 125(2) . . ?
C13B C14B H14B 117.3 . . ?
C15B C14B H14B 117.3 . . ?
C16B C15B C14B 117(2) . . ?
C16B C15B H15B 121.4 . . ?
C14B C15B H15B 121.4 . . ?
C16B C17B C18B 121(2) . . ?
C16B C17B H17B 119.3 . . ?
C18B C17B H17B 119.3 . . ?
C13B C18B C17B 120(2) . . ?
C13B C18B H18B 120.1 . . ?
C17B C18B H18B 120.1 . . ?
C17B C16B C15B 122(3) . . ?
C17B C16B H16B 119.0 . . ?
C15B C16B H16B 119.0 . . ?
C20 C19 C24 118.5(9) . . ?
C20 C19 P1 118.8(7) . . ?
C24 C19 P1 122.4(7) . . ?
C19 C20 C21 119.3(10) . . ?
C19 C20 H20 120.3 . . ?
C21 C20 H20 120.3 . . ?
C22 C21 C20 121.3(10) . . ?
C22 C21 H21 119.3 . . ?
C20 C21 H21 119.3 . . ?
C21 C22 C23 120.0(11) . . ?
C21 C22 H22 120.0 . . ?
C23 C22 H22 120.0 . . ?
C22 C23 C24 119.6(11) . . ?
C22 C23 H23 120.2 . . ?
C24 C23 H23 120.2 . . ?
C23 C24 C19 121.1(10) . . ?
C23 C24 H24 119.4 . . ?
C19 C24 H24 119.4 . . ?
C25 O1 C28 107.5(10) . . ?
O1 C25 C26 108.1(9) . . ?
O1 C25 H25A 110.1 . . ?
C26 C25 H25A 110.1 . . ?
O1 C25 H25B 110.1 . . ?
C26 C25 H25B 110.1 . . ?
H25A C25 H25B 108.4 . . ?
C25 C26 C27 105.6(9) . . ?
C25 C26 H26A 110.6 . . ?
C27 C26 H26A 110.6 . . ?
C25 C26 H26B 110.6 . . ?
C27 C26 H26B 110.6 . . ?
H26A C26 H26B 108.8 . . ?
C26 C27 C28 103.8(10) . . ?
C26 C27 H27A 111.0 . . ?
C28 C27 H27A 111.0 . . ?
C26 C27 H27B 111.0 . . ?
C28 C27 H27B 111.0 . . ?
H27A C27 H27B 109.0 . . ?
O1 C28 C27 106.1(11) . . ?
O1 C28 H28A 110.5 . . ?
C27 C28 H28A 110.5 . . ?
O1 C28 H28B 110.5 . . ?
C27 C28 H28B 110.5 . . ?
H28A C28 H28B 108.7 . . ?

loop_
_geom_bond_atom_site_label_1
_geom_bond_atom_site_label_2
_geom_bond_distance
_geom_bond_site_symmetry_2
_geom_bond_publ_flag
Au1 P1 2.309(2) . ?
Au1 P1 2.309(2) 8_565 ?
Au1 Zn1 2.5998(14) . ?
Au1 Br1 2.6280(15) . ?
Sb1 F1 1.822(10) . ?
Sb1 F3 1.833(9) . ?
Sb1 F2 1.839(9) . ?
Sb1 F5 1.871(6) 8_565 ?
Sb1 F5 1.871(6) . ?
Sb1 F4 1.882(9) . ?
Sb2 F11A 1.814(8) . ?
Sb2 F7A 1.837(8) . ?
Sb2 F8B 1.838(9) . ?
Sb2 F10B 1.838(9) . ?
Sb2 F6A 1.848(8) . ?
Sb2 F6B 1.848(9) . ?
Sb2 F7B 1.850(9) . ?
Sb2 F11B 1.850(9) . ?
Sb2 F9B 1.850(9) . ?
Sb2 F8A 1.853(8) . ?
Sb2 F9A 1.864(8) . ?
Sb2 F10A 1.877(8) . ?
Zn1 N1A 1.970(14) . ?
Zn1 N3 2.044(7) . ?
Zn1 N1B 2.136(14) . ?
Zn1 N2 2.190(12) . ?
P1 C13A 1.791(12) . ?
P1 C13B 1.81(3) . ?
P1 C19 1.816(9) . ?
P1 C1A 1.880(12) . ?
N1A C1A 1.3900 . ?
N1A C5A 1.3900 . ?
C1A C2A 1.3900 . ?
C2A C3A 1.3900 . ?
C2A H2A 0.9400 . ?
C3A C4A 1.3900 . ?
C3A H3A 0.9400 . ?
C4A C5A 1.3900 . ?
C4A H4A 0.9400 . ?
C5A C6A 1.496(9) . ?
N2 C6A 1.472(9) . ?
N2 C7 1.476(9) . ?
N2 C6B 1.481(9) . ?
C6A H6A1 0.9800 . ?
C6A H6A2 0.9800 . ?
C6B C5B 1.490(9) . ?
C6B H6B1 0.9800 . ?
C6B H6B2 0.9800 . ?
C7 C8 1.495(9) . ?
C7 H7A 0.9800 . ?
C7 H7B 0.9800 . ?
N3 C8 1.3900 . ?
N3 C12 1.3900 . ?
C8 C9 1.3900 . ?
C9 C10 1.3900 . ?
C9 H9 0.9400 . ?
C10 C11 1.3900 . ?
C10 H10 0.9400 . ?
C11 C12 1.3900 . ?
C11 H11 0.9400 . ?
C12 H12 0.9400 . ?
N1B C1B 1.3900 . ?
N1B C5B 1.3900 . ?
C1B C2B 1.3900 . ?
C2B C3B 1.3900 . ?
C2B H2B 0.9400 . ?
C3B C4B 1.3900 . ?
C3B H3B 0.9400 . ?
C4B C5B 1.3900 . ?
C4B H4B 0.9400 . ?
C13A C14A 1.3900 . ?
C13A C18A 1.3900 . ?
C14A C15A 1.3900 . ?
C14A H14A 0.9400 . ?
C15A C16A 1.3900 . ?
C15A H15A 0.9400 . ?
C16A C17A 1.3900 . ?
C16A H16A 0.9400 . ?
C17A C18A 1.3900 . ?
C17A H17A 0.9400 . ?
C18A H18A 0.9400 . ?
C13B C14B 1.30(3) . ?
C13B C18B 1.39(3) . ?
C14B C15B 1.39(3) . ?
C14B H14B 0.9400 . ?
C15B C16B 1.29(3) . ?
C15B H15B 0.9400 . ?
C17B C16B 1.24(3) . ?
C17B C18B 1.40(3) . ?
C17B H17B 0.9400 . ?
C18B H18B 0.9400 . ?
C16B H16B 0.9400 . ?
C19 C20 1.378(12) . ?
C19 C24 1.381(12) . ?
C20 C21 1.385(15) . ?
C20 H20 0.9400 . ?
C21 C22 1.346(16) . ?
C21 H21 0.9400 . ?
C22 C23 1.364(15) . ?
C22 H22 0.9400 . ?
C23 C24 1.369(13) . ?
C23 H23 0.9400 . ?
C24 H24 0.9400 . ?
O1 C25 1.423(9) . ?
O1 C28 1.424(9) . ?
C25 C26 1.488(10) . ?
C25 H25A 0.9800 . ?
C25 H25B 0.9800 . ?
C26 C27 1.492(10) . ?
C26 H26A 0.9800 . ?
C26 H26B 0.9800 . ?
C27 C28 1.494(10) . ?
C27 H27A 0.9800 . ?
C27 H27B 0.9800 . ?
C28 H28A 0.9800 . ?
C28 H28B 0.9800 . ?

loop_
_geom_torsion_atom_site_label_1
_geom_torsion_atom_site_label_2
_geom_torsion_atom_site_label_3
_geom_torsion_atom_site_label_4
_geom_torsion
_geom_torsion_site_symmetry_1
_geom_torsion_site_symmetry_2
_geom_torsion_site_symmetry_3
_geom_torsion_site_symmetry_4
_geom_torsion_publ_flag
C5A N1A C1A C2A 0.0 . . . . ?
Zn1 N1A C1A C2A -157.6(12) . . . . ?
C5A N1A C1A P1 -175.3(12) . . . . ?
Zn1 N1A C1A P1 27.1(8) . . . . ?
C13A P1 C1A C2A 16.3(13) . . . . ?
C19 P1 C1A C2A -99.1(11) . . . . ?
Au1 P1 C1A C2A 143.0(10) . . . . ?
C13A P1 C1A N1A -169.0(8) . . . . ?
C19 P1 C1A N1A 75.6(7) . . . . ?
Au1 P1 C1A N1A -42.2(7) . . . . ?
N1A C1A C2A C3A 0.0 . . . . ?
P1 C1A C2A C3A 174.4(14) . . . . ?
C1A C2A C3A C4A 0.0 . . . . ?
C2A C3A C4A C5A 0.0 . . . . ?
C3A C4A C5A N1A 0.0 . . . . ?
C3A C4A C5A C6A -178.3(8) . . . . ?
C1A N1A C5A C4A 0.0 . . . . ?
Zn1 N1A C5A C4A 159.1(10) . . . . ?
C1A N1A C5A C6A 178.5(7) . . . . ?
Zn1 N1A C5A C6A -22.4(11) . . . . ?
C7 N2 C6A C5A -140.3(12) . . . . ?
C6B N2 C6A C5A 95.1(14) . . . . ?
Zn1 N2 C6A C5A -23.0(14) . . . . ?
C4A C5A C6A N2 -150.3(13) . . . . ?
N1A C5A C6A N2 31.3(15) . . . . ?
C6A N2 C6B C5B -153.2(11) . . . . ?
C7 N2 C6B C5B 79.9(16) . . . . ?
Zn1 N2 C6B C5B -37.6(13) . . . . ?
C6A N2 C7 C8 78.9(16) . . . . ?
C6B N2 C7 C8 -157.6(12) . . . . ?
Zn1 N2 C7 C8 -38.1(15) . . . . ?
C12 N3 C8 C9 0.0 . . . . ?
Zn1 N3 C8 C9 164.9(10) . . . . ?
C12 N3 C8 C7 171.1(13) . . . . ?
Zn1 N3 C8 C7 -24.0(13) . . . . ?
N2 C7 C8 N3 42.9(17) . . . . ?
N2 C7 C8 C9 -146.4(11) . . . . ?
N3 C8 C9 C10 0.0 . . . . ?
C7 C8 C9 C10 -170.4(14) . . . . ?
C8 C9 C10 C11 0.0 . . . . ?
C9 C10 C11 C12 0.0 . . . . ?
C10 C11 C12 N3 0.0 . . . . ?
C8 N3 C12 C11 0.0 . . . . ?
Zn1 N3 C12 C11 -163.1(11) . . . . ?
C5B N1B C1B C2B 0.0 . . . . ?
Zn1 N1B C1B C2B -179.4(12) . . . . ?
N1B C1B C2B C3B 0.0 . . . . ?
C1B C2B C3B C4B 0.0 . . . . ?
C2B C3B C4B C5B 0.0 . . . . ?
C3B C4B C5B N1B 0.0 . . . . ?
C3B C4B C5B C6B 179.6(8) . . . . ?
C1B N1B C5B C4B 0.0 . . . . ?
Zn1 N1B C5B C4B 179.4(12) . . . . ?
C1B N1B C5B C6B -179.6(7) . . . . ?
Zn1 N1B C5B C6B -0.2(12) . . . . ?
N2 C6B C5B C4B -154.2(12) . . . . ?
N2 C6B C5B N1B 25.4(14) . . . . ?
C19 P1 C13A C14A -177.1(7) . . . . ?
C1A P1 C13A C14A 72.5(11) . . . . ?
Au1 P1 C13A C14A -50.2(10) . . . . ?
C19 P1 C13A C18A -1.6(12) . . . . ?
C1A P1 C13A C18A -112.0(11) . . . . ?
Au1 P1 C13A C18A 125.3(9) . . . . ?
C18A C13A C14A C15A 0.0 . . . . ?
P1 C13A C14A C15A 175.6(14) . . . . ?
C13A C14A C15A C16A 0.0 . . . . ?
C14A C15A C16A C17A 0.0 . . . . ?
C15A C16A C17A C18A 0.0 . . . . ?
C16A C17A C18A C13A 0.0 . . . . ?
C14A C13A C18A C17A 0.0 . . . . ?
P1 C13A C18A C17A -175.5(14) . . . . ?
C19 P1 C13B C14B -176(2) . . . . ?
Au1 P1 C13B C14B -55(2) . . . . ?
C19 P1 C13B C18B -16(3) . . . . ?
Au1 P1 C13B C18B 105(2) . . . . ?
C18B C13B C14B C15B 17(4) . . . . ?
P1 C13B C14B C15B 178(2) . . . . ?
C13B C14B C15B C16B -9(4) . . . . ?
C14B C13B C18B C17B -13(4) . . . . ?
P1 C13B C18B C17B -174.9(18) . . . . ?
C16B C17B C18B C13B 1(4) . . . . ?
C18B C17B C16B C15B 8(4) . . . . ?
C14B C15B C16B C17B -5(4) . . . . ?
C13A P1 C19 C20 90.3(10) . . . . ?
C13B P1 C19 C20 82.8(12) . . . . ?
C1A P1 C19 C20 -159.5(9) . . . . ?
Au1 P1 C19 C20 -40.6(8) . . . . ?
C13A P1 C19 C24 -95.0(11) . . . . ?
C13B P1 C19 C24 -102.5(12) . . . . ?
C1A P1 C19 C24 15.2(10) . . . . ?
Au1 P1 C19 C24 134.1(8) . . . . ?
C24 C19 C20 C21 0.6(16) . . . . ?
P1 C19 C20 C21 175.5(9) . . . . ?
C19 C20 C21 C22 0.0(19) . . . . ?
C20 C21 C22 C23 1(2) . . . . ?
C21 C22 C23 C24 -2(2) . . . . ?
C22 C23 C24 C19 2.6(19) . . . . ?
C20 C19 C24 C23 -1.9(16) . . . . ?
P1 C19 C24 C23 -176.6(9) . . . . ?
C28 O1 C25 C26 17(3) . . . . ?
O1 C25 C26 C27 1(4) . . . . ?
C25 C26 C27 C28 -18(4) . . . . ?
C25 O1 C28 C27 -29(3) . . . . ?
C26 C27 C28 O1 29(3) . . . . ?
